data_7233779
loop_
_publ_author_name
'Chengmin Ji'
'Zhihua Sun'
'Shu-Quan Zhang'
'Tianliang Chen'
'Pan Zhou'
'Yuanyuan Tang'
'Sangen Zhao'
'Junhua Luo'

_publ_section_title
;
 Switchable dielectric behaviour associated with above room-temperature
 phase transition in N-isopropylbenzylammonium dichloroacetate (N-IPBADC)
;
_journal_name_full 'Journal of Materials Chemistry C'
_journal_page_first 6134
_journal_page_last 6139
_journal_paper_doi 10.1039/C4TC00613E
_journal_volume 2
_journal_year 2014
_chemical_formula_moiety 'C10 H16 N, C2 H Cl2 O2'
_chemical_formula_sum 'C12 H17 Cl2 N O2'
_chemical_formula_weight 278.17
_chemical_name_common 'N-Isopropylbenzylammonium Dichloroacetate'
_space_group_IT_number 14
_space_group_name_Hall '-P 2ybc'
_space_group_name_H-M_alt 'P 1 21/c 1'
_symmetry_space_group_name_H-M 'P 1 21/c 1'
_atom_sites_solution_hydrogens geom
_atom_sites_solution_primary direct
_atom_sites_solution_secondary difmap
_cell_angle_alpha 90.00
_cell_angle_beta 106.105(4)
_cell_angle_gamma 90.00
_cell_formula_units_Z 4
_cell_length_a 9.7598(3)
_cell_length_b 8.5995(2)
_cell_length_c 17.5609(6)
_cell_measurement_temperature 323(2)
_cell_volume 1416.03(8)
_computing_structure_refinement 'SHELXL-97 (Sheldrick, 1997)'
_computing_structure_solution 'SHELXS-97 (Sheldrick, 1990)'
_diffrn_ambient_temperature 323(2)
_diffrn_measured_fraction_theta_full 0.997
_diffrn_measured_fraction_theta_max 0.997
_diffrn_radiation_monochromator graphite
_diffrn_radiation_source 'fine-focus sealed tube'
_diffrn_radiation_type MoK\a
_diffrn_radiation_wavelength 0.71073
_diffrn_reflns_av_R_equivalents 0.0291
_diffrn_reflns_av_sigmaI/netI 0.0295
_diffrn_reflns_limit_h_max 12
_diffrn_reflns_limit_h_min -12
_diffrn_reflns_limit_k_max 10
_diffrn_reflns_limit_k_min -10
_diffrn_reflns_limit_l_max 21
_diffrn_reflns_limit_l_min -21
_diffrn_reflns_number 8874
_diffrn_reflns_theta_full 26.37
_diffrn_reflns_theta_max 26.37
_diffrn_reflns_theta_min 3.21
_exptl_absorpt_coefficient_mu 0.449
_exptl_absorpt_correction_T_max 0.914
_exptl_absorpt_correction_T_min 0.874
_exptl_absorpt_correction_type multi-scan
_exptl_absorpt_process_details 'CrystalClear (Rigaku Inc., 2008)'
_exptl_crystal_colour colourless
_exptl_crystal_density_diffrn 1.305
_exptl_crystal_density_method 'not measured'
_exptl_crystal_description block
_exptl_crystal_F_000 584
_exptl_crystal_size_max 0.35
_exptl_crystal_size_mid 0.25
_exptl_crystal_size_min 0.20
_refine_diff_density_max 0.644
_refine_diff_density_min -0.610
_refine_diff_density_rms 0.098
_refine_ls_extinction_method none
_refine_ls_goodness_of_fit_ref 1.073
_refine_ls_hydrogen_treatment mixed
_refine_ls_matrix_type full
_refine_ls_number_parameters 156
_refine_ls_number_reflns 2886
_refine_ls_number_restraints 0
_refine_ls_restrained_S_all 1.073
_refine_ls_R_factor_all 0.0879
_refine_ls_R_factor_gt 0.0688
_refine_ls_shift/su_max 0.000
_refine_ls_shift/su_mean 0.000
_refine_ls_structure_factor_coef Fsqd
_refine_ls_weighting_details 'calc w=1/[\s^2^(Fo^2^)+(0.1143P)^2^+0.5631P] where P=(Fo^2^+2Fc^2^)/3'
_refine_ls_weighting_scheme calc
_refine_ls_wR_factor_gt 0.1916
_refine_ls_wR_factor_ref 0.2137
_reflns_number_gt 2082
_reflns_number_total 2894
_reflns_threshold_expression >2sigma(I)
_cod_data_source_file 1000002.cif
_cod_data_source_block PCOD1000002
_cod_original_cell_volume 1416.03(7)
_cod_original_sg_symbol_H-M 'P 21/c'
_cod_database_code 7233779

loop_
_symmetry_equiv_pos_as_xyz
'x, y, z'
'-x, y+1/2, -z+1/2'
'-x, -y, -z'
'x, -y-1/2, z-1/2'

loop_
_atom_site_label
_atom_site_type_symbol
_atom_site_fract_x
_atom_site_fract_y
_atom_site_fract_z
_atom_site_U_iso_or_equiv
_atom_site_adp_type
_atom_site_occupancy
_atom_site_symmetry_multiplicity
_atom_site_calc_flag
_atom_site_refinement_flags
_atom_site_disorder_assembly
_atom_site_disorder_group
Cl1 Cl 0.37400(12) 0.33626(11) 0.48877(6) 0.0930(4) Uani 1 1 d . . .
Cl2 Cl 0.30925(12) 0.01284(12) 0.50727(6) 0.0918(4) Uani 1 1 d . . .
O1 O 0.1272(3) 0.3127(2) 0.35193(15) 0.0788(7) Uani 1 1 d . . .
O2 O 0.0993(3) 0.0615(2) 0.35265(15) 0.0798(7) Uani 1 1 d . . .
C10 C -0.0406(3) 0.6794(3) 0.3464(2) 0.0610(8) Uani 1 1 d . . .
H10 H -0.0608 0.5713 0.3253 0.073 Uiso 1 1 calc R . .
N1 N 0.0533(2) 0.7586(2) 0.30289(13) 0.0471(5) Uani 1 1 d . . .
H1A H 0.0010 0.7741 0.2512 0.057 Uiso 1 1 calc R . .
H1B H 0.0786 0.8548 0.3253 0.057 Uiso 1 1 calc R . .
C8 C 0.2746(3) 0.7616(3) 0.25991(17) 0.0510(6) Uani 1 1 d . . .
C9 C 0.1859(3) 0.6721(3) 0.3031(2) 0.0638(8) Uani 1 1 d . . .
H9A H 0.1601 0.5697 0.2772 0.077 Uiso 1 1 calc R . .
H9B H 0.2428 0.6535 0.3584 0.077 Uiso 1 1 calc R . .
C4 C 0.4708(3) 0.9316(4) 0.2636(2) 0.0764(10) Uani 1 1 d . . .
H4 H 0.5488 0.9924 0.2932 0.092 Uiso 1 1 calc R . .
C7 C 0.2440(3) 0.7573(4) 0.17824(19) 0.0644(8) Uani 1 1 d . . .
H7 H 0.1654 0.6978 0.1483 0.077 Uiso 1 1 calc R . .
C6 C 0.3275(4) 0.8393(4) 0.1399(2) 0.0774(10) Uani 1 1 d . . .
H6 H 0.3066 0.8353 0.0837 0.093 Uiso 1 1 calc R . .
C2 C 0.1626(3) 0.1822(3) 0.37667(17) 0.0533(7) Uani 1 1 d . . .
C3 C 0.3891(3) 0.8495(4) 0.30235(19) 0.0621(8) Uani 1 1 d . . .
H3 H 0.4115 0.8533 0.3585 0.075 Uiso 1 1 calc R . .
C1 C 0.3095(3) 0.1637(3) 0.43864(19) 0.0621(8) Uani 1 1 d . . .
H1 H 0.3788 0.1326 0.4089 0.075 Uiso 1 1 calc R . .
C11 C -0.1799(4) 0.7675(5) 0.3287(3) 0.0838(11) Uani 1 1 d . . .
H11A H -0.2455 0.7139 0.3532 0.126 Uiso 1 1 calc R . .
H11B H -0.2223 0.7725 0.2712 0.126 Uiso 1 1 calc R . .
H11C H -0.1623 0.8731 0.3501 0.126 Uiso 1 1 calc R . .
C12 C 0.0329(5) 0.6697(5) 0.4331(3) 0.0933(13) Uani 1 1 d . . .
H12A H 0.1173 0.6031 0.4416 0.140 Uiso 1 1 calc R . .
H12B H -0.0324 0.6256 0.4609 0.140 Uiso 1 1 calc R . .
H12C H 0.0621 0.7741 0.4537 0.140 Uiso 1 1 calc R . .
C5 C 0.4403(4) 0.9261(4) 0.1829(2) 0.0795(10) Uani 1 1 d . . .
H5 H 0.4973 0.9825 0.1565 0.095 Uiso 1 1 calc R . .

loop_
_atom_site_aniso_label
_atom_site_aniso_U_11
_atom_site_aniso_U_22
_atom_site_aniso_U_33
_atom_site_aniso_U_23
_atom_site_aniso_U_13
_atom_site_aniso_U_12
Cl1 0.0989(7) 0.0751(6) 0.0850(7) -0.0148(4) -0.0076(5) -0.0237(5)
Cl2 0.1021(8) 0.0779(6) 0.0816(7) 0.0276(5) 0.0025(5) -0.0013(5)
O1 0.0862(16) 0.0434(12) 0.0856(16) 0.0091(10) -0.0114(13) -0.0007(10)
O2 0.0835(15) 0.0418(11) 0.0945(16) -0.0117(10) -0.0078(13) -0.0077(10)
C10 0.0671(18) 0.0411(14) 0.078(2) 0.0029(12) 0.0247(16) -0.0080(12)
N1 0.0495(12) 0.0325(10) 0.0561(12) 0.0009(9) 0.0094(10) -0.0028(8)
C8 0.0440(13) 0.0395(13) 0.0672(17) 0.0018(11) 0.0116(12) 0.0059(10)
C9 0.0599(16) 0.0435(15) 0.090(2) 0.0154(13) 0.0231(16) 0.0095(12)
C4 0.0557(18) 0.082(2) 0.087(2) -0.0112(19) 0.0120(17) -0.0197(17)
C7 0.0584(17) 0.0569(17) 0.0702(19) -0.0068(15) 0.0048(14) -0.0049(14)
C6 0.087(2) 0.084(2) 0.0602(19) 0.0047(16) 0.0182(18) 0.0018(19)
C2 0.0571(15) 0.0400(14) 0.0578(16) -0.0042(11) 0.0075(13) -0.0019(11)
C3 0.0541(16) 0.0649(18) 0.0616(17) -0.0060(14) 0.0064(14) -0.0007(14)
C1 0.0666(18) 0.0511(16) 0.0623(17) 0.0005(12) 0.0074(14) -0.0009(13)
C11 0.070(2) 0.086(2) 0.103(3) 0.012(2) 0.038(2) 0.0009(18)
C12 0.102(3) 0.099(3) 0.082(3) 0.031(2) 0.032(2) 0.002(2)
C5 0.072(2) 0.076(2) 0.097(3) 0.0071(19) 0.0325(19) -0.0092(17)

loop_
_atom_type_symbol
_atom_type_description
_atom_type_scat_dispersion_real
_atom_type_scat_dispersion_imag
_atom_type_scat_source
C C 0.0033 0.0016 'International Tables Vol C Tables 4.2.6.8 and 6.1.1.4'
H H 0.0000 0.0000 'International Tables Vol C Tables 4.2.6.8 and 6.1.1.4'
Cl Cl 0.1484 0.1585 'International Tables Vol C Tables 4.2.6.8 and 6.1.1.4'
N N 0.0061 0.0033 'International Tables Vol C Tables 4.2.6.8 and 6.1.1.4'
O O 0.0106 0.0060 'International Tables Vol C Tables 4.2.6.8 and 6.1.1.4'

loop_
_geom_angle_atom_site_label_1
_geom_angle_atom_site_label_2
_geom_angle_atom_site_label_3
_geom_angle
_geom_angle_site_symmetry_1
_geom_angle_site_symmetry_3
C12 C10 N1 110.7(3) . .
C12 C10 C11 112.9(3) . .
N1 C10 C11 107.9(2) . .
C12 C10 H10 108.4 . .
N1 C10 H10 108.4 . .
C11 C10 H10 108.4 . .
C9 N1 C10 115.0(2) . .
C9 N1 H1A 108.5 . .
C10 N1 H1A 108.5 . .
C9 N1 H1B 108.5 . .
C10 N1 H1B 108.5 . .
H1A N1 H1B 107.5 . .
C7 C8 C3 118.9(3) . .
C7 C8 C9 121.2(3) . .
C3 C8 C9 119.9(3) . .
N1 C9 C8 111.3(2) . .
N1 C9 H9A 109.4 . .
C8 C9 H9A 109.4 . .
N1 C9 H9B 109.4 . .
C8 C9 H9B 109.4 . .
H9A C9 H9B 108.0 . .
C5 C4 C3 120.3(3) . .
C5 C4 H4 119.8 . .
C3 C4 H4 119.8 . .
C8 C7 C6 120.3(3) . .
C8 C7 H7 119.9 . .
C6 C7 H7 119.9 . .
C5 C6 C7 120.0(3) . .
C5 C6 H6 120.0 . .
C7 C6 H6 120.0 . .
O1 C2 O2 126.4(3) . .
O1 C2 C1 117.4(2) . .
O2 C2 C1 115.9(2) . .
C4 C3 C8 120.4(3) . .
C4 C3 H3 119.8 . .
C8 C3 H3 119.8 . .
C2 C1 Cl1 113.6(2) . .
C2 C1 Cl2 112.2(2) . .
Cl1 C1 Cl2 110.29(18) . .
C2 C1 H1 106.8 . .
Cl1 C1 H1 106.8 . .
Cl2 C1 H1 106.8 . .
C10 C11 H11A 109.5 . .
C10 C11 H11B 109.5 . .
H11A C11 H11B 109.5 . .
C10 C11 H11C 109.5 . .
H11A C11 H11C 109.5 . .
H11B C11 H11C 109.5 . .
C10 C12 H12A 109.5 . .
C10 C12 H12B 109.5 . .
H12A C12 H12B 109.5 . .
C10 C12 H12C 109.5 . .
H12A C12 H12C 109.5 . .
H12B C12 H12C 109.5 . .
C4 C5 C6 120.1(3) . .
C4 C5 H5 119.9 . .
C6 C5 H5 119.9 . .

loop_
_geom_bond_atom_site_label_1
_geom_bond_atom_site_label_2
_geom_bond_distance
_geom_bond_site_symmetry_2
Cl1 C1 1.751(3) .
Cl2 C1 1.771(3) .
O1 C2 1.219(3) .
O2 C2 1.222(3) .
C10 C12 1.495(5) .
C10 N1 1.508(3) .
C10 C11 1.511(5) .
C10 H10 1.0000 .
N1 C9 1.493(3) .
N1 H1A 0.9200 .
N1 H1B 0.9200 .
C8 C7 1.382(4) .
C8 C3 1.383(4) .
C8 C9 1.510(4) .
C9 H9A 0.9900 .
C9 H9B 0.9900 .
C4 C5 1.366(5) .
C4 C3 1.378(5) .
C4 H4 0.9500 .
C7 C6 1.386(5) .
C7 H7 0.9500 .
C6 C5 1.370(5) .
C6 H6 0.9500 .
C2 C1 1.549(4) .
C3 H3 0.9500 .
C1 H1 1.0000 .
C11 H11A 0.9800 .
C11 H11B 0.9800 .
C11 H11C 0.9800 .
C12 H12A 0.9800 .
C12 H12B 0.9800 .
C12 H12C 0.9800 .
C5 H5 0.9500 .

loop_
_geom_torsion_atom_site_label_1
_geom_torsion_atom_site_label_2
_geom_torsion_atom_site_label_3
_geom_torsion_atom_site_label_4
_geom_torsion
_geom_torsion_site_symmetry_1
_geom_torsion_site_symmetry_2
_geom_torsion_site_symmetry_3
_geom_torsion_site_symmetry_4
C12 C10 N1 C9 65.6(3) . . . .
C11 C10 N1 C9 -170.5(3) . . . .
C10 N1 C9 C8 -178.7(2) . . . .
C7 C8 C9 N1 -81.8(3) . . . .
C3 C8 C9 N1 98.5(3) . . . .
C3 C8 C7 C6 0.3(4) . . . .
C9 C8 C7 C6 -179.4(3) . . . .
C8 C7 C6 C5 -0.5(5) . . . .
C5 C4 C3 C8 -0.5(5) . . . .
C7 C8 C3 C4 0.2(4) . . . .
C9 C8 C3 C4 179.9(3) . . . .
O1 C2 C1 Cl1 21.1(4) . . . .
O2 C2 C1 Cl1 -164.8(3) . . . .
O1 C2 C1 Cl2 147.0(3) . . . .
O2 C2 C1 Cl2 -38.9(4) . . . .
C3 C4 C5 C6 0.3(6) . . . .
C7 C6 C5 C4 0.2(6) . . . .
